data_1554992
loop_
_publ_author_name
'Sun, Yao-Liang'
'Wei, Yin'
'Shi, Min'

_publ_section_title
;
 Phosphine-catalyzed fixation of CO2 with \g-hydroxyl alkynone under
 ambient temperature and pressure: kinetic resolution and further
 conversion
;
_journal_issue 14
_journal_name_full 'Organic Chemistry Frontiers'
_journal_page_first 2420
_journal_paper_doi 10.1039/C9QO00642G
_journal_volume 6
_journal_year 2019
_chemical_absolute_configuration rmad
_chemical_formula_moiety 'C15 H13 N O3'
_chemical_formula_sum 'C15 H13 N O3'
_chemical_formula_weight 255.26
_space_group_crystal_system orthorhombic
_space_group_IT_number 19
_space_group_name_Hall 'P 2ac 2ab'
_space_group_name_H-M_alt 'P 21 21 21'
_atom_sites_solution_hydrogens geom
_atom_sites_solution_primary dual
_audit_creation_date 2018-07-09
_audit_creation_method
;
Olex2 1.2
(compiled 2018.05.29 svn.r3508 for OlexSys, GUI svn.r5506)
;
_audit_update_record
;
2018-07-18 deposited with the CCDC.	2019-05-20 downloaded from the CCDC.
;
_cell_angle_alpha 90
_cell_angle_beta 90
_cell_angle_gamma 90
_cell_formula_units_Z 4
_cell_length_a 5.27760(10)
_cell_length_b 10.8907(2)
_cell_length_c 22.1326(4)
_cell_measurement_reflns_used 9882
_cell_measurement_temperature 170(2)
_cell_measurement_theta_max 54.911
_cell_measurement_theta_min 3.475
_cell_volume 1272.11(4)
_computing_cell_refinement 'SAINT v8.37A (Bruker, 2015)'
_computing_data_reduction 'SAINT v8.37A (Bruker, 2015)'
_computing_molecular_graphics 'Olex2 (Dolomanov et al., 2009)'
_computing_publication_material 'Olex2 (Dolomanov et al., 2009)'
_computing_structure_refinement 'ShelXL (Sheldrick, 2015)'
_computing_structure_solution 'ShelXT (Sheldrick, 2015)'
_diffrn_ambient_temperature 170.01
_diffrn_measured_fraction_theta_full 0.977
_diffrn_measured_fraction_theta_max 0.978
_diffrn_measurement_device_type 'Bruker APEX-II CCD'
_diffrn_measurement_method '\f and \w scans'
_diffrn_radiation_type GaK\a
_diffrn_radiation_wavelength 1.34139
_diffrn_reflns_av_R_equivalents 0.0397
_diffrn_reflns_av_unetI/netI 0.0250
_diffrn_reflns_Laue_measured_fraction_full 0.977
_diffrn_reflns_Laue_measured_fraction_max 0.978
_diffrn_reflns_limit_h_max 5
_diffrn_reflns_limit_h_min -6
_diffrn_reflns_limit_k_max 13
_diffrn_reflns_limit_k_min -13
_diffrn_reflns_limit_l_max 26
_diffrn_reflns_limit_l_min -26
_diffrn_reflns_number 13350
_diffrn_reflns_point_group_measured_fraction_full 0.980
_diffrn_reflns_point_group_measured_fraction_max 0.981
_diffrn_reflns_theta_full 53.594
_diffrn_reflns_theta_max 54.886
_diffrn_reflns_theta_min 3.475
_diffrn_standards_number 0
_exptl_absorpt_coefficient_mu 0.493
_exptl_absorpt_correction_T_max 0.7508
_exptl_absorpt_correction_T_min 0.6282
_exptl_absorpt_correction_type multi-scan
_exptl_absorpt_process_details
'SADABS-2016/2 (Bruker,2016/2) was used for absorption correction. wR2(int) was 0.1784 before and 0.0553 after correction. The Ratio of minimum to maximum transmission is 0.8367. The \l/2 correction factor is Not present.'
_exptl_crystal_colour colourless
_exptl_crystal_density_diffrn 1.333
_exptl_crystal_description block
_exptl_crystal_F_000 536
_exptl_crystal_size_max 0.12
_exptl_crystal_size_mid 0.1
_exptl_crystal_size_min 0.08
_refine_diff_density_max 0.345
_refine_diff_density_min -0.141
_refine_diff_density_rms 0.032
_refine_ls_abs_structure_details
;
 Flack x determined using 931 quotients [(I+)-(I-)]/[(I+)+(I-)]
 (Parsons, Flack and Wagner, Acta Cryst. B69 (2013) 249-259).
;
_refine_ls_abs_structure_Flack 0.03(6)
_refine_ls_extinction_method none
_refine_ls_goodness_of_fit_ref 1.066
_refine_ls_hydrogen_treatment constr
_refine_ls_matrix_type full
_refine_ls_number_parameters 174
_refine_ls_number_reflns 2370
_refine_ls_number_restraints 0
_refine_ls_restrained_S_all 1.066
_refine_ls_R_factor_all 0.0331
_refine_ls_R_factor_gt 0.0327
_refine_ls_shift/su_max 0.002
_refine_ls_shift/su_mean 0.000
_refine_ls_structure_factor_coef Fsqd
_refine_ls_weighting_details 'w=1/[\s^2^(Fo^2^)+(0.0468P)^2^+0.2934P] where P=(Fo^2^+2Fc^2^)/3'
_refine_ls_weighting_scheme calc
_refine_ls_wR_factor_gt 0.0874
_refine_ls_wR_factor_ref 0.0878
_reflns_Friedel_coverage 0.683
_reflns_Friedel_fraction_full 0.984
_reflns_Friedel_fraction_max 0.985
_reflns_number_gt 2322
_reflns_number_total 2370
_reflns_threshold_expression 'I > 2\s(I)'
_cod_data_source_file c9qo00642g2.cif
_cod_data_source_block mjl18313_0m
_cod_database_code 1554992
_shelx_shelxl_version_number 2016/6
_shelx_space_group_comment
;
The symmetry employed for this shelxl refinement is uniquely defined
by the following loop, which should always be used as a source of
symmetry information in preference to the above space-group names.
They are only intended as comments.
;
_shelx_estimated_absorpt_t_max 0.962
_shelx_estimated_absorpt_t_min 0.943
_olex2_refinement_description
;
1. Fixed Uiso
 At 1.2 times of:
  All C(H) groups, All C(H,H) groups
 At 1.5 times of:
  All C(H,H,H) groups, All O(H) groups
2.a Secondary CH2 refined with riding coordinates:
 C1(H1A,H1B), C2(H2A,H2B), C3(H3A,H3B)
2.b Aromatic/amide H refined with riding coordinates:
 C5(H5), C6(H6), C7(H7)
2.c Idealised Me refined as rotating group:
 C15(H15A,H15B,H15C)
2.d Idealised tetrahedral OH refined as rotating group:
 O1(H1)
;
_olex2_submission_special_instructions 'No special instructions were received'

loop_
_space_group_symop_operation_xyz
'x, y, z'
'-x+1/2, -y, z+1/2'
'-x, y+1/2, -z+1/2'
'x+1/2, -y+1/2, -z'

loop_
_atom_site_label
_atom_site_type_symbol
_atom_site_fract_x
_atom_site_fract_y
_atom_site_fract_z
_atom_site_U_iso_or_equiv
_atom_site_adp_type
_atom_site_occupancy
_atom_site_site_symmetry_order
_atom_site_calc_flag
_atom_site_refinement_flags_posn
O1 O 1.1204(3) 0.78152(13) 0.41357(6) 0.0325(4) Uani 1 1 d .
H1 H 1.130084 0.753401 0.448839 0.049 Uiso 1 1 calc GR
O2 O 0.6393(3) 0.84756(13) 0.48171(6) 0.0350(4) Uani 1 1 d .
O3 O 0.7720(4) 0.32518(14) 0.41295(9) 0.0504(5) Uani 1 1 d .
N1 N 0.5996(3) 0.93970(14) 0.38952(7) 0.0253(4) Uani 1 1 d .
C1 C 0.4324(4) 1.04318(18) 0.40345(10) 0.0342(5) Uani 1 1 d .
H1A H 0.533415 1.112550 0.419445 0.041 Uiso 1 1 calc R
H1B H 0.308195 1.018615 0.434704 0.041 Uiso 1 1 calc R
C2 C 0.2954(5) 1.0825(2) 0.34702(11) 0.0429(5) Uani 1 1 d .
H2A H 0.199177 1.158504 0.355754 0.052 Uiso 1 1 calc R
H2B H 0.171692 1.018037 0.335847 0.052 Uiso 1 1 calc R
C3 C 0.4702(5) 1.1059(2) 0.29328(11) 0.0401(5) Uani 1 1 d .
H3A H 0.367052 1.120430 0.256614 0.048 Uiso 1 1 calc R
H3B H 0.572458 1.180531 0.300961 0.048 Uiso 1 1 calc R
C4 C 0.6444(4) 0.99824(18) 0.28275(8) 0.0290(4) Uani 1 1 d .
C5 C 0.7692(4) 0.96824(19) 0.22924(9) 0.0340(5) Uani 1 1 d .
H5 H 0.739288 1.016334 0.194146 0.041 Uiso 1 1 calc R
C6 C 0.9357(5) 0.87008(19) 0.22589(9) 0.0358(5) Uani 1 1 d .
H6 H 1.020419 0.853365 0.188929 0.043 Uiso 1 1 calc R
C7 C 0.9808(4) 0.79537(18) 0.27601(9) 0.0307(4) Uani 1 1 d .
H7 H 1.095837 0.728453 0.273679 0.037 Uiso 1 1 calc R
C8 C 0.8545(4) 0.82109(16) 0.32876(8) 0.0238(4) Uani 1 1 d .
C9 C 0.6949(4) 0.92149(17) 0.33109(8) 0.0235(4) Uani 1 1 d .
C10 C 0.6870(4) 0.85374(16) 0.42784(8) 0.0248(4) Uani 1 1 d .
C11 C 0.8706(4) 0.76769(16) 0.39191(8) 0.0243(4) Uani 1 1 d .
C12 C 0.7823(4) 0.63953(17) 0.39674(8) 0.0261(4) Uani 1 1 d .
C13 C 0.7146(4) 0.53616(17) 0.40507(9) 0.0290(4) Uani 1 1 d .
C14 C 0.6356(4) 0.41250(17) 0.42198(9) 0.0302(4) Uani 1 1 d .
C15 C 0.3828(6) 0.4011(2) 0.45052(14) 0.0524(7) Uani 1 1 d .
H15A H 0.251233 0.406245 0.419368 0.079 Uiso 1 1 calc GR
H15B H 0.359365 0.467632 0.479791 0.079 Uiso 1 1 calc GR
H15C H 0.370494 0.321812 0.471266 0.079 Uiso 1 1 calc GR

loop_
_atom_site_aniso_label
_atom_site_aniso_U_11
_atom_site_aniso_U_22
_atom_site_aniso_U_33
_atom_site_aniso_U_23
_atom_site_aniso_U_13
_atom_site_aniso_U_12
O1 0.0272(7) 0.0369(8) 0.0335(7) 0.0141(6) -0.0063(6) -0.0082(6)
O2 0.0507(9) 0.0306(7) 0.0237(7) 0.0029(5) 0.0048(7) -0.0047(7)
O3 0.0518(10) 0.0223(7) 0.0772(12) 0.0060(7) 0.0231(10) 0.0027(7)
N1 0.0279(8) 0.0209(7) 0.0272(7) 0.0029(6) 0.0038(6) -0.0007(6)
C1 0.0364(11) 0.0230(9) 0.0433(11) 0.0020(8) 0.0096(9) 0.0033(8)
C2 0.0344(12) 0.0347(11) 0.0596(14) 0.0061(11) -0.0013(11) 0.0045(10)
C3 0.0409(12) 0.0320(11) 0.0474(12) 0.0149(9) -0.0015(11) 0.0059(10)
C4 0.0317(10) 0.0259(9) 0.0295(9) 0.0070(7) -0.0055(8) -0.0043(8)
C5 0.0468(12) 0.0305(10) 0.0246(9) 0.0072(8) -0.0052(9) -0.0098(9)
C6 0.0520(13) 0.0310(10) 0.0244(9) -0.0018(8) 0.0077(9) -0.0081(10)
C7 0.0390(11) 0.0230(9) 0.0299(9) -0.0018(8) 0.0065(9) -0.0029(9)
C8 0.0273(9) 0.0195(8) 0.0247(9) 0.0020(7) -0.0019(8) -0.0063(7)
C9 0.0235(9) 0.0223(8) 0.0249(9) 0.0022(7) -0.0019(7) -0.0064(7)
C10 0.0295(10) 0.0193(8) 0.0256(9) 0.0013(7) 0.0000(7) -0.0073(8)
C11 0.0253(9) 0.0213(8) 0.0263(9) 0.0043(7) -0.0019(8) -0.0034(7)
C12 0.0276(9) 0.0243(9) 0.0265(9) 0.0025(7) 0.0004(8) -0.0010(8)
C13 0.0316(10) 0.0236(9) 0.0318(9) 0.0014(8) 0.0010(8) -0.0015(8)
C14 0.0341(11) 0.0214(9) 0.0352(10) 0.0007(7) 0.0039(9) -0.0040(9)
C15 0.0480(15) 0.0304(11) 0.0790(18) 0.0004(11) 0.0268(14) -0.0044(11)

loop_
_atom_type_symbol
_atom_type_description
_atom_type_scat_dispersion_real
_atom_type_scat_dispersion_imag
_atom_type_scat_source
C C 0.0148 0.0070 'International Tables Vol C Tables 4.2.6.8 and 6.1.1.4'
H H 0.0000 0.0000 'International Tables Vol C Tables 4.2.6.8 and 6.1.1.4'
N N 0.0253 0.0136 'International Tables Vol C Tables 4.2.6.8 and 6.1.1.4'
O O 0.0412 0.0250 'International Tables Vol C Tables 4.2.6.8 and 6.1.1.4'

loop_
_geom_angle_atom_site_label_1
_geom_angle_atom_site_label_2
_geom_angle_atom_site_label_3
_geom_angle
C11 O1 H1 109.5
C9 N1 C1 121.29(15)
C10 N1 C1 127.57(16)
C10 N1 C9 111.12(15)
N1 C1 H1A 109.8
N1 C1 H1B 109.8
N1 C1 C2 109.51(17)
H1A C1 H1B 108.2
C2 C1 H1A 109.8
C2 C1 H1B 109.8
C1 C2 H2A 108.8
C1 C2 H2B 108.8
C1 C2 C3 113.8(2)
H2A C2 H2B 107.7
C3 C2 H2A 108.8
C3 C2 H2B 108.8
C2 C3 H3A 109.4
C2 C3 H3B 109.4
H3A C3 H3B 108.0
C4 C3 C2 111.03(17)
C4 C3 H3A 109.4
C4 C3 H3B 109.4
C5 C4 C3 126.98(17)
C9 C4 C3 117.89(18)
C9 C4 C5 115.10(18)
C4 C5 H5 119.1
C6 C5 C4 121.72(17)
C6 C5 H5 119.1
C5 C6 H6 119.5
C5 C6 C7 121.01(19)
C7 C6 H6 119.5
C6 C7 H7 120.9
C8 C7 C6 118.29(19)
C8 C7 H7 120.9
C7 C8 C9 119.29(16)
C7 C8 C11 132.72(18)
C9 C8 C11 107.66(15)
C4 C9 N1 123.97(18)
C8 C9 N1 111.43(15)
C8 C9 C4 124.53(17)
O2 C10 N1 125.72(18)
O2 C10 C11 126.23(17)
N1 C10 C11 107.98(15)
O1 C11 C8 108.93(15)
O1 C11 C10 110.00(15)
O1 C11 C12 111.80(15)
C8 C11 C10 101.77(14)
C12 C11 C8 114.34(15)
C12 C11 C10 109.52(15)
C13 C12 C11 175.2(2)
C12 C13 C14 174.0(2)
O3 C14 C13 120.89(19)
O3 C14 C15 122.73(19)
C13 C14 C15 116.38(18)
C14 C15 H15A 109.5
C14 C15 H15B 109.5
C14 C15 H15C 109.5
H15A C15 H15B 109.5
H15A C15 H15C 109.5
H15B C15 H15C 109.5

loop_
_geom_bond_atom_site_label_1
_geom_bond_atom_site_label_2
_geom_bond_distance
O1 H1 0.8400
O1 C11 1.411(2)
O2 C10 1.221(2)
O3 C14 1.209(3)
N1 C1 1.464(2)
N1 C9 1.402(2)
N1 C10 1.345(2)
C1 H1A 0.9900
C1 H1B 0.9900
C1 C2 1.505(3)
C2 H2A 0.9900
C2 H2B 0.9900
C2 C3 1.527(3)
C3 H3A 0.9900
C3 H3B 0.9900
C3 C4 1.508(3)
C4 C5 1.394(3)
C4 C9 1.384(3)
C5 H5 0.9500
C5 C6 1.386(3)
C6 H6 0.9500
C6 C7 1.396(3)
C7 H7 0.9500
C7 C8 1.373(3)
C8 C9 1.381(3)
C8 C11 1.516(2)
C10 C11 1.565(3)
C11 C12 1.475(2)
C12 C13 1.196(3)
C13 C14 1.459(3)
C14 C15 1.481(3)
C15 H15A 0.9800
C15 H15B 0.9800
C15 H15C 0.9800
